data_4321478
loop_
_publ_author_name
'Yu-Bin Dong'
'Mark D. Smith'
'Hans-Conrad zur Loye'

_publ_contact_author_address
;
Department of Chemistry and Biochemistry
University of South Carolina
Columbia, South Carolina  29208
USA
;
_publ_contact_author_email ' zurloye@sc.edu'
_publ_contact_author_name 'Hans-Conrad zur Loye'
_publ_section_title
;
 New Inorganic/Organic Coordination Polymers Generated from Bidentate
 Schiff-Base Ligands
;
_journal_name_full 'Inorganic Chemistry'
_journal_page_first 4927
_journal_page_last 4935
_journal_paper_doi 10.1021/ic0006504
_journal_volume 39
_journal_year 2000
_chemical_formula_sum 'C28 H28 Cd N10 O6'
_chemical_formula_weight 713.00
_chemical_name_systematic
; 
 ? 
;
_space_group_IT_number 14
_symmetry_cell_setting monoclinic
_symmetry_space_group_name_Hall '-P 2yn'
_symmetry_space_group_name_H-M 'P 1 21/n 1'
_atom_sites_solution_hydrogens geom
_atom_sites_solution_primary direct
_atom_sites_solution_secondary difmap
_audit_creation_method 'SHELXL-97 and manual editing'
_cell_angle_alpha 90.00
_cell_angle_beta 96.59(3)
_cell_angle_gamma 90.00
_cell_formula_units_Z 2
_cell_length_a 8.5802(17)
_cell_length_b 17.506(4)
_cell_length_c 10.443(2)
_cell_measurement_reflns_used 15
_cell_measurement_temperature 293(2)
_cell_measurement_theta_max 5.7
_cell_measurement_theta_min 3.5
_cell_volume 1558.2(6)
_computing_cell_refinement 'MSC/AFC Diffractometer Control'
_computing_data_collection 'MSC/AFC Diffractometer Control'
_computing_data_reduction 'teXsan (MSC, 1992-1997)'
_computing_publication_material 'SHELXTL (BRUKER) '
_computing_structure_refinement 'SHELXTL (BRUKER) '
_computing_structure_solution 'SHELXTL (BRUKER) '
_diffrn_ambient_temperature 293(2)
_diffrn_measured_fraction_theta_full 0.992
_diffrn_measured_fraction_theta_max 0.992
_diffrn_measurement_device_type 'Rigaku AFC6S'
_diffrn_measurement_method \w-2\q
_diffrn_radiation_detector 'scintillation counter'
_diffrn_radiation_monochromator graphite
_diffrn_radiation_source 'X-ray tube'
_diffrn_radiation_type 'Mo K\a'
_diffrn_radiation_wavelength 0.7107
_diffrn_reflns_av_R_equivalents 0.0536
_diffrn_reflns_av_sigmaI/netI 0.0200
_diffrn_reflns_limit_h_max 9
_diffrn_reflns_limit_h_min 0
_diffrn_reflns_limit_k_max 19
_diffrn_reflns_limit_k_min 0
_diffrn_reflns_limit_l_max 11
_diffrn_reflns_limit_l_min -11
_diffrn_reflns_number 2597
_diffrn_reflns_theta_full 23.99
_diffrn_reflns_theta_max 23.99
_diffrn_reflns_theta_min 2.28
_diffrn_standards_decay_% +0.1
_diffrn_standards_interval_count 150
_diffrn_standards_number 3
_exptl_absorpt_coefficient_mu 0.759
_exptl_absorpt_correction_type none
_exptl_crystal_colour colorless
_exptl_crystal_density_diffrn 1.520
_exptl_crystal_density_method 'not measured'
_exptl_crystal_description block
_exptl_crystal_F_000 724
_exptl_crystal_size_max 0.6
_exptl_crystal_size_mid 0.5
_exptl_crystal_size_min 0.4
_refine_diff_density_max 0.713
_refine_diff_density_min -0.418
_refine_diff_density_rms 0.069
_refine_ls_extinction_coef 0.0339(19)
_refine_ls_extinction_expression Fc^*^=kFc[1+0.001xFc^2^\l^3^/sin(2\q)]^-1/4^
_refine_ls_extinction_method SHELXL
_refine_ls_goodness_of_fit_ref 1.092
_refine_ls_hydrogen_treatment mixed
_refine_ls_matrix_type full
_refine_ls_number_parameters 209
_refine_ls_number_reflns 2423
_refine_ls_number_restraints 0
_refine_ls_restrained_S_all 1.092
_refine_ls_R_factor_all 0.0404
_refine_ls_R_factor_gt 0.0332
_refine_ls_shift/su_max 0.001
_refine_ls_shift/su_mean 0.000
_refine_ls_structure_factor_coef Fsqd
_refine_ls_weighting_details 'calc w=1/[\s^2^(Fo^2^)+(0.0480P)^2^+1.6787P] where P=(Fo^2^+2Fc^2^)/3'
_refine_ls_weighting_scheme calc
_refine_ls_wR_factor_gt 0.0877
_refine_ls_wR_factor_ref 0.0929
_reflns_number_gt 2075
_reflns_number_total 2423
_reflns_threshold_expression >2sigma(I)
_cod_data_source_file ic0006504_3.cif
_cod_data_source_block compound_3
_cod_original_cell_volume 1558.1(5)
_cod_database_code 4321478

loop_
_symmetry_equiv_pos_as_xyz
'x, y, z'
'-x+1/2, y+1/2, -z+1/2'
'-x, -y, -z'
'x-1/2, -y-1/2, z-1/2'

loop_
_atom_site_label
_atom_site_type_symbol
_atom_site_fract_x
_atom_site_fract_y
_atom_site_fract_z
_atom_site_U_iso_or_equiv
_atom_site_adp_type
_atom_site_occupancy
_atom_site_symmetry_multiplicity
_atom_site_calc_flag
_atom_site_refinement_flags
_atom_site_disorder_assembly
_atom_site_disorder_group
Cd Cd 1.0000 0.5000 1.0000 0.04013(19) Uani 1 2 d S . .
C1 C 1.1873(4) 0.4034(2) 0.8048(4) 0.0442(8) Uani 1 1 d . . .
H1 H 1.2713 0.4191 0.8632 0.053 Uiso 1 1 calc R . .
C2 C 1.2170(4) 0.3608(2) 0.7003(4) 0.0508(9) Uani 1 1 d . . .
H2 H 1.3195 0.3480 0.6882 0.061 Uiso 1 1 calc R . .
C3 C 1.0932(4) 0.3370(2) 0.6129(4) 0.0488(9) Uani 1 1 d . . .
H3 H 1.1116 0.3077 0.5419 0.059 Uiso 1 1 calc R . .
C4 C 0.9414(4) 0.35731(19) 0.6323(3) 0.0399(8) Uani 1 1 d . . .
C5 C 0.9223(4) 0.4004(2) 0.7412(3) 0.0418(8) Uani 1 1 d . . .
H5 H 0.8211 0.4140 0.7558 0.050 Uiso 1 1 calc R . .
C6 C 0.8018(4) 0.3358(2) 0.5412(3) 0.0430(8) Uani 1 1 d . . .
C7 C 0.8119(5) 0.2718(3) 0.4479(4) 0.0685(12) Uani 1 1 d . . .
H7A H 0.7148 0.2441 0.4383 0.103 Uiso 1 1 calc R . .
H7B H 0.8959 0.2382 0.4796 0.103 Uiso 1 1 calc R . .
H7C H 0.8316 0.2922 0.3659 0.103 Uiso 1 1 calc R . .
C8 C 0.5834(5) 0.4668(3) 0.3402(5) 0.0666(12) Uani 1 1 d . . .
H8A H 0.6680 0.4773 0.4063 0.100 Uiso 1 1 calc R . .
H8B H 0.5121 0.5093 0.3325 0.100 Uiso 1 1 calc R . .
H8C H 0.6246 0.4590 0.2596 0.100 Uiso 1 1 calc R . .
C9 C 0.4985(4) 0.3967(2) 0.3747(3) 0.0423(8) Uani 1 1 d . . .
C10 C 0.2733(4) 0.4236(2) 0.2057(3) 0.0447(8) Uani 1 1 d . . .
H10 H 0.3213 0.4699 0.1911 0.054 Uiso 1 1 calc R . .
C11 C 0.3488(4) 0.3741(2) 0.2967(3) 0.0394(8) Uani 1 1 d . . .
C12 C 0.2794(4) 0.3035(2) 0.3128(3) 0.0462(8) Uani 1 1 d . . .
H12 H 0.3271 0.2684 0.3716 0.055 Uiso 1 1 calc R . .
C13 C 0.1388(4) 0.2861(2) 0.2404(4) 0.0507(9) Uani 1 1 d . . .
H13 H 0.0917 0.2388 0.2487 0.061 Uiso 1 1 calc R . .
C14 C 0.0692(4) 0.3398(2) 0.1558(4) 0.0492(9) Uani 1 1 d . . .
H14 H -0.0270 0.3282 0.1095 0.059 Uiso 1 1 calc R . .
N1 N 1.0417(3) 0.42328(16) 0.8261(3) 0.0412(7) Uani 1 1 d . . .
N2 N 0.6780(3) 0.37556(17) 0.5487(3) 0.0455(7) Uani 1 1 d . . .
N3 N 0.5439(4) 0.35297(18) 0.4698(3) 0.0462(7) Uani 1 1 d . . .
N4 N 0.1341(3) 0.40772(17) 0.1377(3) 0.0448(7) Uani 1 1 d . . .
N5 N 1.3334(4) 0.60595(19) 1.0098(4) 0.0574(9) Uani 1 1 d . . .
O1 O 1.2440(3) 0.55345(19) 0.9743(4) 0.0793(10) Uani 1 1 d . . .
O2 O 1.4179(5) 0.6027(3) 1.1113(5) 0.1218(16) Uani 1 1 d . . .
O3 O 1.3289(9) 0.6632(3) 0.9550(7) 0.204(4) Uani 1 1 d . . .

loop_
_atom_site_aniso_label
_atom_site_aniso_U_11
_atom_site_aniso_U_22
_atom_site_aniso_U_33
_atom_site_aniso_U_23
_atom_site_aniso_U_13
_atom_site_aniso_U_12
Cd 0.0369(2) 0.0427(3) 0.0380(2) -0.00340(15) -0.00738(14) -0.00044(15)
C1 0.0366(18) 0.042(2) 0.052(2) 0.0027(17) -0.0057(15) -0.0021(15)
C2 0.0386(19) 0.052(2) 0.062(2) 0.0011(19) 0.0034(17) 0.0055(17)
C3 0.050(2) 0.048(2) 0.049(2) -0.0057(17) 0.0061(17) 0.0075(17)
C4 0.0400(18) 0.0379(18) 0.0403(18) 0.0018(15) -0.0019(14) 0.0022(14)
C5 0.0368(18) 0.046(2) 0.0412(19) -0.0042(16) -0.0010(15) 0.0032(15)
C6 0.045(2) 0.0427(19) 0.0394(19) -0.0030(15) -0.0021(15) 0.0011(16)
C7 0.059(3) 0.072(3) 0.071(3) -0.031(2) -0.006(2) 0.006(2)
C8 0.062(3) 0.063(3) 0.068(3) 0.018(2) -0.018(2) -0.017(2)
C9 0.0406(19) 0.042(2) 0.043(2) -0.0018(16) -0.0041(15) 0.0027(15)
C10 0.045(2) 0.042(2) 0.045(2) 0.0026(16) -0.0035(16) -0.0046(16)
C11 0.0392(18) 0.0413(19) 0.0367(18) -0.0019(14) -0.0002(14) 0.0009(15)
C12 0.049(2) 0.043(2) 0.045(2) 0.0031(16) -0.0013(16) 0.0003(16)
C13 0.048(2) 0.043(2) 0.060(2) -0.0014(18) 0.0009(18) -0.0084(17)
C14 0.0401(19) 0.052(2) 0.053(2) -0.0031(18) -0.0051(16) -0.0051(17)
N1 0.0378(16) 0.0416(16) 0.0425(16) -0.0008(13) -0.0025(12) -0.0008(12)
N2 0.0461(17) 0.0443(17) 0.0424(17) -0.0036(13) -0.0111(13) 0.0020(14)
N3 0.0462(16) 0.0453(17) 0.0441(17) -0.0006(14) -0.0079(13) 0.0006(14)
N4 0.0397(16) 0.0493(18) 0.0427(17) 0.0009(13) -0.0075(13) 0.0008(13)
N5 0.0443(18) 0.046(2) 0.079(3) 0.0032(18) -0.0049(17) -0.0122(15)
O1 0.0545(17) 0.070(2) 0.115(3) -0.0177(19) 0.0137(17) -0.0297(16)
O2 0.111(3) 0.123(4) 0.121(4) -0.004(3) -0.034(3) -0.016(3)
O3 0.248(7) 0.092(4) 0.241(7) 0.058(4) -0.110(6) -0.078(4)

loop_
_atom_type_symbol
_atom_type_description
_atom_type_scat_dispersion_real
_atom_type_scat_dispersion_imag
_atom_type_scat_source
C C 0.0033 0.0016 'International Tables Vol C Tables 4.2.6.8 and 6.1.1.4'
H H 0.0000 0.0000 'International Tables Vol C Tables 4.2.6.8 and 6.1.1.4'
N N 0.0061 0.0033 'International Tables Vol C Tables 4.2.6.8 and 6.1.1.4'
O O 0.0106 0.0060 'International Tables Vol C Tables 4.2.6.8 and 6.1.1.4'
Cd Cd -0.8075 1.2024 'International Tables Vol C Tables 4.2.6.8 and 6.1.1.4'

loop_
_geom_angle_atom_site_label_1
_geom_angle_atom_site_label_2
_geom_angle_atom_site_label_3
_geom_angle
_geom_angle_site_symmetry_1
_geom_angle_site_symmetry_3
_geom_angle_publ_flag
N1 Cd N1 180.000(1) . 3_767 ?
N1 Cd O1 94.53(11) . 3_767 ?
N1 Cd O1 85.47(11) 3_767 3_767 ?
N1 Cd O1 85.47(11) . . ?
N1 Cd O1 94.53(11) 3_767 . ?
O1 Cd O1 180.0 3_767 . ?
N1 Cd N4 88.42(10) . 1_656 ?
N1 Cd N4 91.58(10) 3_767 1_656 ?
O1 Cd N4 92.08(12) 3_767 1_656 ?
O1 Cd N4 87.92(12) . 1_656 ?
N1 Cd N4 91.58(10) . 3_666 ?
N1 Cd N4 88.42(10) 3_767 3_666 ?
O1 Cd N4 87.92(12) 3_767 3_666 ?
O1 Cd N4 92.08(12) . 3_666 ?
N4 Cd N4 180.000(1) 1_656 3_666 ?
N1 C1 C2 122.4(3) . . ?
C1 C2 C3 119.4(3) . . ?
C2 C3 C4 119.3(3) . . ?
C3 C4 C5 117.3(3) . . ?
C3 C4 C6 122.8(3) . . ?
C5 C4 C6 119.9(3) . . ?
N1 C5 C4 123.5(3) . . ?
N2 C6 C4 115.9(3) . . ?
N2 C6 C7 123.9(3) . . ?
C4 C6 C7 120.2(3) . . ?
N3 C9 C8 124.5(3) . . ?
N3 C9 C11 115.6(3) . . ?
C8 C9 C11 119.9(3) . . ?
N4 C10 C11 123.3(3) . . ?
C10 C11 C12 117.6(3) . . ?
C10 C11 C9 120.9(3) . . ?
C12 C11 C9 121.5(3) . . ?
C13 C12 C11 119.3(3) . . ?
C14 C13 C12 119.2(3) . . ?
N4 C14 C13 122.8(3) . . ?
C5 N1 C1 118.1(3) . . ?
C5 N1 Cd 121.2(2) . . ?
C1 N1 Cd 120.7(2) . . ?
C6 N2 N3 116.4(3) . . ?
C9 N3 N2 116.5(3) . . ?
C14 N4 C10 117.8(3) . . ?
C14 N4 Cd 120.8(2) . 1_454 ?
C10 N4 Cd 121.3(2) . 1_454 ?
O3 N5 O2 117.2(5) . . ?
O3 N5 O1 121.1(4) . . ?
O2 N5 O1 121.2(4) . . ?
N5 O1 Cd 143.4(3) . . ?

loop_
_geom_bond_atom_site_label_1
_geom_bond_atom_site_label_2
_geom_bond_distance
_geom_bond_site_symmetry_2
_geom_bond_publ_flag
Cd N1 2.319(3) . ?
Cd N1 2.319(3) 3_767 ?
Cd O1 2.337(3) 3_767 ?
Cd O1 2.337(3) . ?
Cd N4 2.371(3) 1_656 ?
Cd N4 2.371(3) 3_666 ?
C1 N1 1.340(4) . ?
C1 C2 1.370(5) . ?
C2 C3 1.382(5) . ?
C3 C4 1.388(5) . ?
C4 C5 1.389(5) . ?
C4 C6 1.489(5) . ?
C5 N1 1.337(4) . ?
C6 N2 1.279(4) . ?
C6 C7 1.494(5) . ?
C8 C9 1.493(5) . ?
C9 N3 1.278(4) . ?
C9 C11 1.493(5) . ?
C10 N4 1.347(4) . ?
C10 C11 1.389(5) . ?
C11 C12 1.391(5) . ?
C12 C13 1.382(5) . ?
C13 C14 1.378(5) . ?
C14 N4 1.336(5) . ?
N2 N3 1.393(4) . ?
N4 Cd 2.371(3) 1_454 ?
N5 O3 1.152(6) . ?
N5 O2 1.215(5) . ?
N5 O1 1.227(4) . ?
